data_4332411
loop_
_publ_author_name
'Mart\'in, Avelino'
'Mart\'inez-Espada, Noelia'
'Mena, Miguel'
'P\'erez-Redondo, Adri\'an'
'Y\'elamos, Carlos'

_publ_section_title
;
 Cube-Type Nitrido Complexes Containing Titanium and Zinc/Copper
;
_journal_issue 17
_journal_name_full 'Inorganic Chemistry'
_journal_page_first 6901
_journal_page_last 6911
_journal_paper_doi 10.1021/ic0603407
_journal_volume 45
_journal_year 2006
_chemical_compound_source 'synthesis as described'
_chemical_formula_moiety 'C36 H65 N5 Si2 Ti3 Zn1'
_chemical_formula_sum 'C36 H65 N5 Si2 Ti3 Zn'
_chemical_formula_weight 833.18
_chemical_name_systematic
;
 ?
;
_space_group_crystal_system triclinic
_space_group_IT_number 2
_space_group_name_H-M_alt 'P -1'
_symmetry_space_group_name_Hall '-P 1'
_symmetry_space_group_name_H-M 'P -1'
_atom_sites_solution_hydrogens geom
_atom_sites_solution_primary direct
_atom_sites_solution_secondary difmap
_audit_conform_dict_location ftp://ftp.iucr.org/pub/cif_core.dic
_audit_conform_dict_name cif_core.dic
_audit_conform_dict_version 2.3
_audit_creation_date 2005-03-11T16:30:36-00:00
_audit_creation_method 'WinGX routine CIF_UPDATE'
_cell_angle_alpha 81.76(2)
_cell_angle_beta 87.73(2)
_cell_angle_gamma 65.84(2)
_cell_formula_units_Z 2
_cell_length_a 11.645(3)
_cell_length_b 11.906(3)
_cell_length_c 17.621(4)
_cell_measurement_reflns_used 65
_cell_measurement_temperature 200(2)
_cell_measurement_theta_max 18
_cell_measurement_theta_min 4
_cell_measurement_wavelength 0.71073
_cell_volume 2205.6(10)
_computing_cell_refinement 'Dirax/lsq (Duisenberg & Schreurs, 1989-2000)'
_computing_data_collection 'Collect (Nonius BV, 1997-2000)'
_computing_data_reduction 'EvalCCD (Duisenberg & Schreurs 1990-2000)'
_computing_molecular_graphics 'Ortep-3 for Windows (Farrugia, 1997)'
_computing_publication_material 'WinGX publication routines (Farrugia, 1999)'
_computing_structure_refinement 'SHELXL-97 (Sheldrick, 1997)'
_computing_structure_solution 'SHELXS-86 (Sheldrick, 1986)'
_diffrn_ambient_temperature 200(2)
_diffrn_detector 'CCD plate'
_diffrn_detector_area_resol_mean 9
_diffrn_measured_fraction_theta_full 0.986
_diffrn_measured_fraction_theta_max 0.986
_diffrn_measurement_device '95mm CCD camera on \k-goniostat'
_diffrn_measurement_device_type KappaCCD
_diffrn_measurement_method 'CCD rotation images, thick slices'
_diffrn_orient_matrix_type X=UH
_diffrn_orient_matrix_UB_11 0.01
_diffrn_orient_matrix_UB_12 0
_diffrn_orient_matrix_UB_13 0
_diffrn_orient_matrix_UB_21 0
_diffrn_orient_matrix_UB_22 0.01
_diffrn_orient_matrix_UB_23 0
_diffrn_orient_matrix_UB_31 0
_diffrn_orient_matrix_UB_32 0
_diffrn_orient_matrix_UB_33 0.01
_diffrn_radiation_monochromator graphite
_diffrn_radiation_probe x-ray
_diffrn_radiation_type MoK\a
_diffrn_radiation_wavelength 0.71073
_diffrn_reflns_av_R_equivalents 0.0419
_diffrn_reflns_av_unetI/netI 0.0623
_diffrn_reflns_limit_h_max 15
_diffrn_reflns_limit_h_min -15
_diffrn_reflns_limit_k_max 15
_diffrn_reflns_limit_k_min -15
_diffrn_reflns_limit_l_max 22
_diffrn_reflns_limit_l_min -22
_diffrn_reflns_number 18592
_diffrn_reflns_reduction_process
;
 Scaled and merged with SORTAV
 R.H. Blessing, (1987) Cryst. Rev. 1, 3-58
 R.H. Blessing, (1989) J. Appl. Cryst. 22, 396-397
;
_diffrn_reflns_theta_full 27.5
_diffrn_reflns_theta_max 27.5
_diffrn_reflns_theta_min 3.05
_diffrn_source 'Enraf Nonius FR590'
_exptl_absorpt_coefficient_mu 1.144
_exptl_absorpt_correction_T_max 0.963
_exptl_absorpt_correction_T_min 0.6
_exptl_absorpt_correction_type multi-scan
_exptl_absorpt_process_details
;
 R.H. Blessing, Acta Cryst. (1995), A51, 33-38
;
_exptl_crystal_colour red
_exptl_crystal_density_diffrn 1.255
_exptl_crystal_density_method 'not measured'
_exptl_crystal_description prism
_exptl_crystal_F_000 880
_exptl_crystal_size_max 0.331
_exptl_crystal_size_mid 0.29
_exptl_crystal_size_min 0.215
_refine_diff_density_max 0.763
_refine_diff_density_min -0.674
_refine_diff_density_rms 0.087
_refine_ls_extinction_method none
_refine_ls_goodness_of_fit_ref 1.065
_refine_ls_hydrogen_treatment constr
_refine_ls_matrix_type full
_refine_ls_number_parameters 424
_refine_ls_number_reflns 9997
_refine_ls_number_restraints 0
_refine_ls_restrained_S_all 1.065
_refine_ls_R_factor_all 0.0669
_refine_ls_R_factor_gt 0.0472
_refine_ls_shift/su_max 0.001
_refine_ls_shift/su_mean 0
_refine_ls_structure_factor_coef Fsqd
_refine_ls_weighting_details 'calc w=1/[\s^2^(Fo^2^)+(0.0703P)^2^+1.0141P] where P=(Fo^2^+2Fc^2^)/3'
_refine_ls_weighting_scheme calc
_refine_ls_wR_factor_gt 0.1269
_refine_ls_wR_factor_ref 0.1369
_reflns_number_gt 7640
_reflns_number_total 9997
_reflns_threshold_expression >2sigma(I)
_cod_data_source_file ic0603407sup1.cif
_cod_data_source_block 9
_cod_original_cell_volume 2205.6(9)
_cod_original_formula_sum 'C36 H65 N5 Si2 Ti3 Zn1'
_cod_database_code 4332411

loop_
_space_group_symop_operation_xyz
'x, y, z'
'-x, -y, -z'

loop_
_atom_site_label
_atom_site_type_symbol
_atom_site_fract_x
_atom_site_fract_y
_atom_site_fract_z
_atom_site_U_iso_or_equiv
_atom_site_adp_type
_atom_site_occupancy
_atom_site_symmetry_multiplicity
_atom_site_calc_flag
_atom_site_refinement_flags
C11 C 0.8649(3) 0.4180(3) 0.71326(19) 0.0300(6) Uani 1 1 d .
C12 C 0.9204(3) 0.3402(3) 0.65562(17) 0.0308(6) Uani 1 1 d .
C13 C 0.9948(3) 0.2182(3) 0.69290(17) 0.0288(6) Uani 1 1 d .
C14 C 0.9858(2) 0.2214(3) 0.77322(17) 0.0283(6) Uani 1 1 d .
C15 C 0.9060(3) 0.3449(3) 0.78612(17) 0.0300(6) Uani 1 1 d .
C16 C 0.7815(4) 0.5563(3) 0.6982(3) 0.0512(10) Uani 1 1 d .
H16A H 0.7681 0.5822 0.644 0.077 Uiso 1 1 calc R
H16B H 0.8218 0.6017 0.7188 0.077 Uiso 1 1 calc R
H16C H 0.7021 0.5723 0.7224 0.077 Uiso 1 1 calc R
C17 C 0.9084(4) 0.3841(4) 0.5701(2) 0.0505(9) Uani 1 1 d .
H17A H 0.9538 0.3149 0.5432 0.076 Uiso 1 1 calc R
H17B H 0.9426 0.4454 0.5585 0.076 Uiso 1 1 calc R
H17C H 0.8212 0.42 0.5546 0.076 Uiso 1 1 calc R
C18 C 1.0739(3) 0.1057(3) 0.6537(2) 0.0507(10) Uani 1 1 d .
H18A H 1.0635 0.1282 0.5991 0.076 Uiso 1 1 calc R
H18B H 1.047 0.0398 0.6696 0.076 Uiso 1 1 calc R
H18C H 1.1609 0.0781 0.6679 0.076 Uiso 1 1 calc R
C19 C 1.0554(3) 0.1139(3) 0.8346(2) 0.0482(9) Uani 1 1 d .
H19A H 1.0332 0.1398 0.8843 0.072 Uiso 1 1 calc R
H19B H 1.1445 0.0876 0.8282 0.072 Uiso 1 1 calc R
H19C H 1.0328 0.046 0.8304 0.072 Uiso 1 1 calc R
C20 C 0.8799(3) 0.3912(4) 0.8635(2) 0.0463(9) Uani 1 1 d .
H20A H 0.9185 0.3226 0.9034 0.069 Uiso 1 1 calc R
H20B H 0.7907 0.4285 0.8709 0.069 Uiso 1 1 calc R
H20C H 0.914 0.4518 0.8654 0.069 Uiso 1 1 calc R
C21 C 0.5036(3) 0.1367(3) 0.55676(17) 0.0322(7) Uani 1 1 d .
C22 C 0.5703(3) 0.2006(3) 0.51390(16) 0.0290(6) Uani 1 1 d .
C23 C 0.7017(3) 0.1206(3) 0.52185(16) 0.0285(6) Uani 1 1 d .
C24 C 0.7151(3) 0.0083(3) 0.56940(17) 0.0316(7) Uani 1 1 d .
C25 C 0.5928(3) 0.0187(3) 0.59084(17) 0.0319(7) Uani 1 1 d .
C26 C 0.3625(3) 0.1781(4) 0.5603(2) 0.0497(9) Uani 1 1 d .
H26A H 0.3435 0.117 0.5936 0.075 Uiso 1 1 calc R
H26B H 0.3289 0.1872 0.5098 0.075 Uiso 1 1 calc R
H26C H 0.3256 0.2563 0.5798 0.075 Uiso 1 1 calc R
C27 C 0.5148(3) 0.3266(3) 0.46516(19) 0.0425(8) Uani 1 1 d .
H27A H 0.5816 0.3472 0.4429 0.064 Uiso 1 1 calc R
H27B H 0.4651 0.3882 0.4965 0.064 Uiso 1 1 calc R
H27C H 0.4626 0.3244 0.4251 0.064 Uiso 1 1 calc R
C28 C 0.8065(3) 0.1495(4) 0.4839(2) 0.0446(8) Uani 1 1 d .
H28A H 0.8858 0.0813 0.4982 0.067 Uiso 1 1 calc R
H28B H 0.8056 0.2235 0.5 0.067 Uiso 1 1 calc R
H28C H 0.7948 0.1621 0.4292 0.067 Uiso 1 1 calc R
C29 C 0.8378(4) -0.1034(3) 0.5912(2) 0.0494(9) Uani 1 1 d .
H29A H 0.9067 -0.0864 0.5691 0.074 Uiso 1 1 calc R
H29B H 0.8364 -0.1746 0.5723 0.074 Uiso 1 1 calc R
H29C H 0.8481 -0.1199 0.646 0.074 Uiso 1 1 calc R
C30 C 0.5597(4) -0.0805(4) 0.6378(2) 0.0541(10) Uani 1 1 d .
H30A H 0.4703 -0.049 0.6442 0.081 Uiso 1 1 calc R
H30B H 0.6011 -0.1031 0.6872 0.081 Uiso 1 1 calc R
H30C H 0.5869 -0.1523 0.6117 0.081 Uiso 1 1 calc R
C31 C 0.7671(3) -0.0443(3) 0.91238(17) 0.0306(6) Uani 1 1 d .
C32 C 0.6947(3) 0.0655(3) 0.94597(16) 0.0288(6) Uani 1 1 d .
C33 C 0.5653(3) 0.0980(3) 0.93053(16) 0.0296(6) Uani 1 1 d .
C34 C 0.5571(3) 0.0075(3) 0.88745(16) 0.0294(6) Uani 1 1 d .
C35 C 0.6825(3) -0.0792(3) 0.87607(17) 0.0315(7) Uani 1 1 d .
C36 C 0.9094(3) -0.1166(4) 0.9184(2) 0.0517(10) Uani 1 1 d .
H36A H 0.9454 -0.0742 0.9457 0.078 Uiso 1 1 calc R
H36B H 0.9433 -0.1227 0.8679 0.078 Uiso 1 1 calc R
H36C H 0.9291 -0.1985 0.9454 0.078 Uiso 1 1 calc R
C37 C 0.7461(4) 0.1326(3) 0.99247(18) 0.0439(8) Uani 1 1 d .
H37A H 0.8363 0.0922 0.9947 0.066 Uiso 1 1 calc R
H37B H 0.7141 0.1311 1.0435 0.066 Uiso 1 1 calc R
H37C H 0.7203 0.2173 0.9688 0.066 Uiso 1 1 calc R
C38 C 0.4537(3) 0.2094(3) 0.9533(2) 0.0455(9) Uani 1 1 d .
H38A H 0.3771 0.2091 0.9352 0.068 Uiso 1 1 calc R
H38B H 0.461 0.2845 0.931 0.068 Uiso 1 1 calc R
H38C H 0.4525 0.2048 1.0082 0.068 Uiso 1 1 calc R
C39 C 0.4379(3) 0.0019(4) 0.8619(2) 0.0478(9) Uani 1 1 d .
H39A H 0.3665 0.0713 0.8765 0.072 Uiso 1 1 calc R
H39B H 0.434 -0.0742 0.8858 0.072 Uiso 1 1 calc R
H39C H 0.4373 0.0049 0.8072 0.072 Uiso 1 1 calc R
C40 C 0.7201(4) -0.1959(3) 0.8381(2) 0.0526(10) Uani 1 1 d .
H40A H 0.6463 -0.1987 0.8175 0.079 Uiso 1 1 calc R
H40B H 0.7606 -0.268 0.8753 0.079 Uiso 1 1 calc R
H40C H 0.777 -0.1947 0.7974 0.079 Uiso 1 1 calc R
C41 C 0.3031(5) 0.7690(4) 0.7784(3) 0.0810(15) Uani 1 1 d .
H41A H 0.2226 0.7943 0.7539 0.122 Uiso 1 1 calc R
H41B H 0.3628 0.7759 0.7409 0.122 Uiso 1 1 calc R
H41C H 0.2959 0.8216 0.8165 0.122 Uiso 1 1 calc R
C42 C 0.2493(4) 0.5986(5) 0.9075(3) 0.0703(13) Uani 1 1 d .
H42A H 0.1668 0.6185 0.8874 0.106 Uiso 1 1 calc R
H42B H 0.2447 0.6581 0.9403 0.106 Uiso 1 1 calc R
H42C H 0.2811 0.5169 0.9365 0.106 Uiso 1 1 calc R
C43 C 0.5150(4) 0.5618(4) 0.8725(3) 0.0676(14) Uani 1 1 d .
H43A H 0.5469 0.4774 0.8973 0.101 Uiso 1 1 calc R
H43B H 0.5053 0.6162 0.9098 0.101 Uiso 1 1 calc R
H43C H 0.5729 0.5708 0.8343 0.101 Uiso 1 1 calc R
C51 C 0.0872(4) 0.6489(5) 0.7219(4) 0.095(2) Uani 1 1 d .
H51A H 0.1037 0.7184 0.6981 0.143 Uiso 1 1 calc R
H51B H 0.0624 0.6598 0.7739 0.143 Uiso 1 1 calc R
H51C H 0.0208 0.6436 0.6941 0.143 Uiso 1 1 calc R
C52 C 0.1972(4) 0.3691(4) 0.7680(3) 0.0660(13) Uani 1 1 d .
H52A H 0.2704 0.2926 0.7679 0.099 Uiso 1 1 calc R
H52B H 0.1296 0.3658 0.7402 0.099 Uiso 1 1 calc R
H52C H 0.1725 0.381 0.8199 0.099 Uiso 1 1 calc R
C53 C 0.2626(4) 0.4815(4) 0.6169(2) 0.0630(11) Uani 1 1 d .
H53A H 0.2819 0.5481 0.5908 0.095 Uiso 1 1 calc R
H53B H 0.1886 0.4829 0.594 0.095 Uiso 1 1 calc R
H53C H 0.3321 0.4035 0.6129 0.095 Uiso 1 1 calc R
N1 N 0.7727(2) 0.1024(2) 0.72200(13) 0.0211(5) Uani 1 1 d .
N11 N 0.3648(2) 0.5036(2) 0.76194(15) 0.0314(6) Uani 1 1 d .
N12 N 0.6465(2) 0.3316(2) 0.64732(13) 0.0238(5) Uani 1 1 d .
H12 H 0.6425 0.387 0.6051 0.029 Uiso 1 1 calc R
N13 N 0.6787(2) 0.2738(2) 0.81671(13) 0.0215(5) Uani 1 1 d .
N23 N 0.5260(2) 0.1801(2) 0.73457(13) 0.0216(5) Uani 1 1 d .
H23 H 0.4588 0.1594 0.737 0.032 Uiso 1 1 calc R
Ti1 Ti 0.78220(4) 0.26016(5) 0.72535(3) 0.02227(12) Uani 1 1 d .
Ti2 Ti 0.63293(5) 0.17233(5) 0.64768(3) 0.02361(12) Uani 1 1 d .
Ti3 Ti 0.66267(4) 0.11722(4) 0.80904(3) 0.02181(12) Uani 1 1 d .
Zn1 Zn 0.51745(3) 0.36688(3) 0.742397(19) 0.02562(10) Uani 1 1 d .
Si1 Si 0.35827(8) 0.60306(8) 0.82556(6) 0.0390(2) Uani 1 1 d .
Si2 Si 0.23398(8) 0.50143(8) 0.72120(6) 0.0374(2) Uani 1 1 d .

loop_
_atom_site_aniso_label
_atom_site_aniso_U_11
_atom_site_aniso_U_22
_atom_site_aniso_U_33
_atom_site_aniso_U_23
_atom_site_aniso_U_13
_atom_site_aniso_U_12
C11 0.0253(14) 0.0301(15) 0.0423(18) -0.0035(13) -0.0030(12) -0.0191(13)
C12 0.0288(14) 0.0425(17) 0.0296(16) 0.0004(13) -0.0003(12) -0.0249(14)
C13 0.0216(13) 0.0357(15) 0.0353(17) -0.0063(13) 0.0040(11) -0.0176(13)
C14 0.0195(13) 0.0356(15) 0.0338(16) 0.0000(12) -0.0036(11) -0.0162(12)
C15 0.0241(14) 0.0422(17) 0.0331(16) -0.0097(13) 0.0001(12) -0.0216(13)
C16 0.050(2) 0.0310(17) 0.075(3) 0.0004(17) -0.0139(19) -0.0198(17)
C17 0.063(2) 0.071(3) 0.0313(19) 0.0061(17) 0.0009(16) -0.045(2)
C18 0.0318(17) 0.051(2) 0.071(3) -0.023(2) 0.0195(17) -0.0161(17)
C19 0.0337(18) 0.055(2) 0.051(2) 0.0126(18) -0.0152(15) -0.0189(17)
C20 0.0406(18) 0.071(2) 0.043(2) -0.0240(18) 0.0027(15) -0.0334(18)
C21 0.0349(16) 0.0457(18) 0.0262(15) -0.0165(13) -0.0007(12) -0.0231(14)
C22 0.0353(15) 0.0334(15) 0.0210(14) -0.0069(12) -0.0038(11) -0.0152(13)
C23 0.0331(15) 0.0356(15) 0.0222(14) -0.0131(12) 0.0039(11) -0.0168(13)
C24 0.0387(16) 0.0285(15) 0.0274(16) -0.0127(12) -0.0012(12) -0.0104(13)
C25 0.0516(19) 0.0351(16) 0.0230(15) -0.0114(12) -0.0009(13) -0.0294(15)
C26 0.0388(18) 0.081(3) 0.050(2) -0.031(2) 0.0040(15) -0.0377(19)
C27 0.051(2) 0.0390(18) 0.0313(18) -0.0006(14) -0.0081(15) -0.0126(16)
C28 0.0443(19) 0.056(2) 0.042(2) -0.0178(17) 0.0147(15) -0.0267(17)
C29 0.057(2) 0.0365(18) 0.046(2) -0.0143(16) -0.0047(17) -0.0070(17)
C30 0.097(3) 0.056(2) 0.037(2) -0.0141(17) 0.011(2) -0.058(2)
C31 0.0314(15) 0.0306(15) 0.0269(15) 0.0058(12) -0.0023(12) -0.0125(13)
C32 0.0370(16) 0.0325(15) 0.0207(14) 0.0021(11) -0.0034(11) -0.0195(13)
C33 0.0350(15) 0.0312(15) 0.0215(14) 0.0006(12) 0.0030(11) -0.0140(13)
C34 0.0391(16) 0.0359(15) 0.0219(14) 0.0022(12) 0.0002(12) -0.0261(14)
C35 0.0458(18) 0.0260(14) 0.0255(15) 0.0008(12) -0.0002(13) -0.0189(14)
C36 0.0359(18) 0.050(2) 0.054(2) 0.0106(18) -0.0037(16) -0.0071(17)
C37 0.064(2) 0.057(2) 0.0245(16) -0.0016(15) -0.0088(15) -0.0392(19)
C38 0.048(2) 0.0451(19) 0.0341(18) -0.0031(15) 0.0133(15) -0.0120(17)
C39 0.048(2) 0.068(2) 0.040(2) 0.0146(17) -0.0087(15) -0.0419(19)
C40 0.079(3) 0.0315(17) 0.047(2) -0.0059(15) 0.0014(19) -0.0229(19)
C41 0.103(4) 0.037(2) 0.103(4) -0.020(2) -0.016(3) -0.023(2)
C42 0.063(3) 0.083(3) 0.074(3) -0.045(3) 0.022(2) -0.029(2)
C43 0.043(2) 0.069(3) 0.099(4) -0.053(3) -0.012(2) -0.017(2)
C51 0.036(2) 0.069(3) 0.161(6) -0.042(3) -0.039(3) 0.011(2)
C52 0.044(2) 0.085(3) 0.081(3) 0.009(3) -0.008(2) -0.045(2)
C53 0.072(3) 0.075(3) 0.049(2) 0.004(2) -0.021(2) -0.039(2)
N1 0.0196(10) 0.0225(11) 0.0228(12) -0.0056(9) 0.0019(9) -0.0095(9)
N11 0.0175(11) 0.0295(12) 0.0451(16) -0.0136(11) -0.0029(10) -0.0044(10)
N12 0.0284(12) 0.0268(11) 0.0201(12) 0.0010(9) -0.0019(9) -0.0164(10)
N13 0.0209(11) 0.0243(11) 0.0221(11) -0.0036(9) -0.0007(8) -0.0117(9)
N23 0.0210(11) 0.0243(11) 0.0246(12) -0.0061(9) 0.0014(9) -0.0135(9)
Ti1 0.0201(2) 0.0279(3) 0.0239(3) -0.0046(2) 0.00047(18) -0.0147(2)
Ti2 0.0273(3) 0.0276(3) 0.0206(3) -0.00702(19) -0.00106(19) -0.0146(2)
Ti3 0.0260(3) 0.0236(2) 0.0191(2) -0.00137(19) -0.00031(18) -0.0138(2)
Zn1 0.02025(17) 0.02463(17) 0.0317(2) -0.00823(13) -0.00109(13) -0.00735(14)
Si1 0.0310(4) 0.0325(5) 0.0541(6) -0.0214(4) -0.0013(4) -0.0084(4)
Si2 0.0231(4) 0.0350(5) 0.0515(6) -0.0072(4) -0.0107(4) -0.0080(4)

loop_
_atom_type_symbol
_atom_type_description
_atom_type_scat_dispersion_real
_atom_type_scat_dispersion_imag
_atom_type_scat_source
C C 0.0033 0.0016 'International Tables Vol C Tables 4.2.6.8 and 6.1.1.4'
H H 0 0 'International Tables Vol C Tables 4.2.6.8 and 6.1.1.4'
N N 0.0061 0.0033 'International Tables Vol C Tables 4.2.6.8 and 6.1.1.4'
Ti Ti 0.2776 0.4457 'International Tables Vol C Tables 4.2.6.8 and 6.1.1.4'
Zn Zn 0.2839 1.4301 'International Tables Vol C Tables 4.2.6.8 and 6.1.1.4'
Si Si 0.0817 0.0704 'International Tables Vol C Tables 4.2.6.8 and 6.1.1.4'

loop_
_exptl_crystal_face_index_h
_exptl_crystal_face_index_k
_exptl_crystal_face_index_l
_exptl_crystal_face_perp_dist
13 12 1 0.143
3 -1 0 0.418
-6 -14 -1 0.453
-17 -3 -1 0.265
0 0 1 0.195
0 1 -16 0.069
1 3 1 0.279

loop_
_geom_angle_atom_site_label_1
_geom_angle_atom_site_label_2
_geom_angle_atom_site_label_3
_geom_angle
C15 C11 C12 108.1(3)
C15 C11 C16 126.6(3)
C12 C11 C16 125.3(3)
C15 C11 Ti1 73.00(16)
C12 C11 Ti1 72.11(16)
C16 C11 Ti1 122.8(2)
C13 C12 C11 108.1(3)
C13 C12 C17 126.8(3)
C11 C12 C17 124.9(3)
C13 C12 Ti1 71.79(16)
C11 C12 Ti1 73.47(16)
C17 C12 Ti1 123.9(2)
C14 C13 C12 107.7(3)
C14 C13 C18 126.0(3)
C12 C13 C18 126.3(3)
C14 C13 Ti1 72.97(15)
C12 C13 Ti1 73.52(16)
C18 C13 Ti1 121.0(2)
C13 C14 C15 108.5(3)
C13 C14 C19 125.7(3)
C15 C14 C19 125.7(3)
C13 C14 Ti1 72.37(16)
C15 C14 Ti1 74.06(15)
C19 C14 Ti1 122.3(2)
C11 C15 C14 107.6(3)
C11 C15 C20 126.5(3)
C14 C15 C20 125.6(3)
C11 C15 Ti1 72.84(16)
C14 C15 Ti1 71.40(16)
C20 C15 Ti1 125.3(2)
C22 C21 C25 108.2(3)
C22 C21 C26 127.1(3)
C25 C21 C26 124.3(3)
C22 C21 Ti2 72.89(16)
C25 C21 Ti2 72.17(16)
C26 C21 Ti2 125.4(2)
C21 C22 C23 107.4(3)
C21 C22 C27 127.2(3)
C23 C22 C27 125.3(3)
C21 C22 Ti2 73.10(16)
C23 C22 Ti2 71.76(16)
C27 C22 Ti2 123.0(2)
C24 C23 C22 108.3(3)
C24 C23 C28 126.3(3)
C22 C23 C28 125.4(3)
C24 C23 Ti2 72.65(16)
C22 C23 Ti2 73.76(16)
C28 C23 Ti2 121.2(2)
C25 C24 C23 107.7(3)
C25 C24 C29 126.3(3)
C23 C24 C29 126.0(3)
C25 C24 Ti2 73.33(16)
C23 C24 Ti2 72.82(16)
C29 C24 Ti2 120.7(2)
C24 C25 C21 108.5(3)
C24 C25 C30 126.6(3)
C21 C25 C30 124.9(3)
C24 C25 Ti2 72.43(16)
C21 C25 Ti2 73.68(16)
C30 C25 Ti2 122.8(2)
C35 C31 C32 108.1(3)
C35 C31 C36 125.4(3)
C32 C31 C36 126.4(3)
C35 C31 Ti3 72.38(16)
C32 C31 Ti3 73.05(16)
C36 C31 Ti3 123.2(2)
C33 C32 C31 108.1(3)
C33 C32 C37 125.7(3)
C31 C32 C37 126.2(3)
C33 C32 Ti3 72.86(16)
C31 C32 Ti3 72.30(16)
C37 C32 Ti3 122.4(2)
C32 C33 C34 107.9(3)
C32 C33 C38 127.0(3)
C34 C33 C38 125.1(3)
C32 C33 Ti3 72.80(16)
C34 C33 Ti3 72.52(16)
C38 C33 Ti3 119.5(2)
C35 C34 C33 107.6(3)
C35 C34 C39 126.1(3)
C33 C34 C39 126.2(3)
C35 C34 Ti3 71.99(16)
C33 C34 Ti3 72.70(16)
C39 C34 Ti3 122.8(2)
C31 C35 C34 108.3(3)
C31 C35 C40 125.1(3)
C34 C35 C40 126.4(3)
C31 C35 Ti3 73.12(16)
C34 C35 Ti3 73.36(16)
C40 C35 Ti3 123.6(2)
Ti1 N1 Ti3 94.26(10)
Ti1 N1 Ti2 93.98(10)
Ti3 N1 Ti2 93.24(9)
Si2 N11 Si1 123.79(14)
Si2 N11 Zn1 112.92(13)
Si1 N11 Zn1 122.59(13)
Ti1 N12 Ti2 92.71(10)
Ti1 N12 Zn1 86.40(9)
Ti2 N12 Zn1 88.31(9)
Ti1 N13 Ti3 92.56(10)
Ti1 N13 Zn1 87.69(9)
Ti3 N13 Zn1 87.82(9)
Ti2 N23 Ti3 94.41(10)
Ti2 N23 Zn1 88.38(9)
Ti3 N23 Zn1 86.71(9)
N1 Ti1 N13 86.79(9)
N1 Ti1 N12 86.88(10)
N13 Ti1 N12 98.50(10)
N1 Ti1 C13 102.89(10)
N13 Ti1 C13 139.03(10)
N12 Ti1 C13 121.45(10)
N1 Ti1 C14 108.69(10)
N13 Ti1 C14 104.43(10)
N12 Ti1 C14 152.75(10)
C13 Ti1 C14 34.66(10)
N1 Ti1 C12 127.82(10)
N13 Ti1 C12 143.35(10)
N12 Ti1 C12 95.43(10)
C13 Ti1 C12 34.69(10)
C14 Ti1 C12 57.33(10)
N1 Ti1 C11 160.31(10)
N13 Ti1 C11 109.22(10)
N12 Ti1 C11 101.47(10)
C13 Ti1 C11 57.52(10)
C14 Ti1 C11 57.16(10)
C12 Ti1 C11 34.42(11)
N1 Ti1 C15 139.74(10)
N13 Ti1 C15 89.41(10)
N12 Ti1 C15 133.26(10)
C13 Ti1 C15 57.55(10)
C14 Ti1 C15 34.53(10)
C12 Ti1 C15 57.12(10)
C11 Ti1 C15 34.16(10)
N1 Ti1 Zn1 88.29(7)
N13 Ti1 Zn1 48.71(7)
N12 Ti1 Zn1 49.94(7)
C13 Ti1 Zn1 166.03(8)
C14 Ti1 Zn1 148.47(8)
C12 Ti1 Zn1 131.34(8)
C11 Ti1 Zn1 110.79(7)
C15 Ti1 Zn1 118.14(7)
N1 Ti1 Ti3 42.92(7)
N13 Ti1 Ti3 43.93(7)
N12 Ti1 Ti3 91.67(7)
C13 Ti1 Ti3 133.69(8)
C14 Ti1 Ti3 115.06(8)
C12 Ti1 Ti3 168.05(8)
C11 Ti1 Ti3 152.17(8)
C15 Ti1 Ti3 123.00(8)
Zn1 Ti1 Ti3 60.26(3)
N1 Ti1 Ti2 43.21(7)
N13 Ti1 Ti2 92.05(7)
N12 Ti1 Ti2 43.71(7)
C13 Ti1 Ti2 122.30(8)
C14 Ti1 Ti2 147.22(8)
C12 Ti1 Ti2 120.68(8)
C11 Ti1 Ti2 142.71(8)
C15 Ti1 Ti2 176.83(8)
Zn1 Ti1 Ti2 61.16(2)
Ti3 Ti1 Ti2 59.68(2)
N23 Ti2 N1 86.07(9)
N23 Ti2 N12 98.62(10)
N1 Ti2 N12 86.34(9)
N23 Ti2 C24 126.86(10)
N1 Ti2 C24 96.03(10)
N12 Ti2 C24 134.51(11)
N23 Ti2 C23 152.74(10)
N1 Ti2 C23 111.56(10)
N12 Ti2 C23 102.97(10)
C24 Ti2 C23 34.53(10)
N23 Ti2 C25 97.41(10)
N1 Ti2 C25 114.08(10)
N12 Ti2 C25 154.81(10)
C24 Ti2 C25 34.25(11)
C23 Ti2 C25 56.92(10)
N23 Ti2 C22 126.09(10)
N1 Ti2 C22 145.93(10)
N12 Ti2 C22 97.96(10)
C24 Ti2 C22 57.31(10)
C23 Ti2 C22 34.48(10)
C25 Ti2 C22 56.85(10)
N23 Ti2 C21 97.17(10)
N1 Ti2 C21 148.22(10)
N12 Ti2 C21 123.98(10)
C24 Ti2 C21 56.94(11)
C23 Ti2 C21 56.81(10)
C25 Ti2 C21 34.15(11)
C22 Ti2 C21 34.02(10)
N23 Ti2 Ti3 42.88(7)
N1 Ti2 Ti3 43.23(7)
N12 Ti2 Ti3 91.95(7)
C24 Ti2 Ti3 120.24(8)
C23 Ti2 Ti3 150.34(8)
C25 Ti2 Ti3 112.95(8)
C22 Ti2 Ti3 166.69(8)
C21 Ti2 Ti3 132.72(8)
N23 Ti2 Ti1 91.62(7)
N1 Ti2 Ti1 42.81(7)
N12 Ti2 Ti1 43.58(7)
C24 Ti2 Ti1 124.65(8)
C23 Ti2 Ti1 115.51(7)
C25 Ti2 Ti1 154.66(8)
C22 Ti2 Ti1 132.92(8)
C21 Ti2 Ti1 166.17(8)
Ti3 Ti2 Ti1 60.13(2)
N23 Ti2 Zn1 49.89(7)
N1 Ti2 Zn1 86.50(7)
N12 Ti2 Zn1 48.82(7)
C24 Ti2 Zn1 175.84(8)
C23 Ti2 Zn1 146.89(8)
C25 Ti2 Zn1 141.59(8)
C22 Ti2 Zn1 121.56(7)
C21 Ti2 Zn1 119.61(8)
Ti3 Ti2 Zn1 59.79(3)
Ti1 Ti2 Zn1 59.31(2)
N23 Ti3 N1 86.20(9)
N23 Ti3 N13 98.95(9)
N1 Ti3 N13 86.25(9)
N23 Ti3 C35 110.21(10)
N1 Ti3 C35 113.08(10)
N13 Ti3 C35 145.46(10)
N23 Ti3 C31 144.35(10)
N1 Ti3 C31 110.08(10)
N13 Ti3 C31 113.18(10)
C35 Ti3 C31 34.50(11)
N23 Ti3 C34 89.87(10)
N1 Ti3 C34 141.70(10)
N13 Ti3 C34 131.92(10)
C35 Ti3 C34 34.65(11)
C31 Ti3 C34 57.42(10)
N23 Ti3 C32 138.93(10)
N1 Ti3 C32 134.78(10)
N13 Ti3 C32 88.34(10)
C35 Ti3 C32 57.53(10)
C31 Ti3 C32 34.66(10)
C34 Ti3 C32 57.43(10)
N23 Ti3 C33 104.67(10)
N1 Ti3 C33 167.49(10)
N13 Ti3 C33 97.92(10)
C35 Ti3 C33 57.68(11)
C31 Ti3 C33 57.43(10)
C34 Ti3 C33 34.79(10)
C32 Ti3 C33 34.34(10)
N23 Ti3 Ti2 42.70(7)
N1 Ti3 Ti2 43.53(7)
N13 Ti3 Ti2 92.16(7)
C35 Ti3 Ti2 121.79(8)
C31 Ti3 Ti2 143.77(8)
C34 Ti3 Ti2 123.18(7)
C32 Ti3 Ti2 178.17(8)
C33 Ti3 Ti2 147.20(8)
N23 Ti3 Ti1 91.53(7)
N1 Ti3 Ti1 42.82(7)
N13 Ti3 Ti1 43.51(7)
C35 Ti3 Ti1 147.77(8)
C31 Ti3 Ti1 122.25(8)
C34 Ti3 Ti1 175.40(8)
C32 Ti3 Ti1 119.31(7)
C33 Ti3 Ti1 140.66(8)
Ti2 Ti3 Ti1 60.19(2)
N23 Ti3 Zn1 50.74(7)
N1 Ti3 Zn1 87.82(7)
N13 Ti3 Zn1 48.40(7)
C35 Ti3 Zn1 152.24(8)
C31 Ti3 Zn1 154.77(8)
C34 Ti3 Zn1 118.26(8)
C32 Ti3 Zn1 120.32(8)
C33 Ti3 Zn1 103.80(8)
Ti2 Ti3 Zn1 61.17(3)
Ti1 Ti3 Zn1 59.79(3)
N11 Zn1 N13 126.84(10)
N11 Zn1 N12 134.08(10)
N13 Zn1 N12 87.14(9)
N11 Zn1 N23 122.77(10)
N13 Zn1 N23 86.17(8)
N12 Zn1 N23 84.55(8)
N11 Zn1 Ti1 150.81(8)
N13 Zn1 Ti1 43.61(6)
N12 Zn1 Ti1 43.66(6)
N23 Zn1 Ti1 86.16(6)
N11 Zn1 Ti3 138.42(9)
N13 Zn1 Ti3 43.77(6)
N12 Zn1 Ti3 87.19(6)
N23 Zn1 Ti3 42.55(6)
Ti1 Zn1 Ti3 59.95(3)
N11 Zn1 Ti2 144.81(8)
N13 Zn1 Ti2 87.28(6)
N12 Zn1 Ti2 42.88(6)
N23 Zn1 Ti2 41.73(6)
Ti1 Zn1 Ti2 59.53(2)
Ti3 Zn1 Ti2 59.05(2)
N11 Si1 C43 112.68(15)
N11 Si1 C41 112.43(19)
C43 Si1 C41 106.6(2)
N11 Si1 C42 111.88(17)
C43 Si1 C42 105.1(2)
C41 Si1 C42 107.7(2)
N11 Si2 C52 112.10(16)
N11 Si2 C51 114.40(18)
C52 Si2 C51 107.9(2)
N11 Si2 C53 109.69(17)
C52 Si2 C53 107.0(2)
C51 Si2 C53 105.4(2)

loop_
_geom_bond_atom_site_label_1
_geom_bond_atom_site_label_2
_geom_bond_distance
C11 C15 1.422(4)
C11 C12 1.427(4)
C11 C16 1.520(4)
C11 Ti1 2.420(3)
C12 C13 1.426(4)
C12 C17 1.514(4)
C12 Ti1 2.402(3)
C13 C14 1.420(4)
C13 C18 1.525(4)
C13 Ti1 2.379(3)
C14 C15 1.428(4)
C14 C19 1.513(4)
C14 Ti1 2.387(3)
C15 C20 1.517(4)
C15 Ti1 2.422(3)
C21 C22 1.423(4)
C21 C25 1.424(5)
C21 C26 1.511(4)
C21 Ti2 2.434(3)
C22 C23 1.434(4)
C22 C27 1.512(4)
C22 Ti2 2.431(3)
C23 C24 1.427(4)
C23 C28 1.505(4)
C23 Ti2 2.405(3)
C24 C25 1.418(4)
C24 C29 1.517(5)
C24 Ti2 2.403(3)
C25 C30 1.515(4)
C25 Ti2 2.414(3)
C31 C35 1.420(4)
C31 C32 1.431(4)
C31 C36 1.522(4)
C31 Ti3 2.398(3)
C32 C33 1.422(4)
C32 C37 1.512(4)
C32 Ti3 2.408(3)
C33 C34 1.439(4)
C33 C38 1.519(4)
C33 Ti3 2.409(3)
C34 C35 1.428(4)
C34 C39 1.506(4)
C34 Ti3 2.406(3)
C35 C40 1.522(4)
C35 Ti3 2.388(3)
C41 Si1 1.881(4)
C42 Si1 1.895(4)
C43 Si1 1.878(4)
C51 Si2 1.885(4)
C52 Si2 1.871(4)
C53 Si2 1.886(4)
N1 Ti1 1.936(2)
N1 Ti3 1.939(2)
N1 Ti2 1.950(2)
N11 Si2 1.721(3)
N11 Si1 1.722(3)
N11 Zn1 1.916(2)
N12 Ti1 1.961(2)
N12 Ti2 1.966(2)
N12 Zn1 2.174(2)
N13 Ti1 1.957(2)
N13 Ti3 1.972(2)
N13 Zn1 2.132(2)
N23 Ti2 1.923(2)
N23 Ti3 1.930(2)
N23 Zn1 2.209(2)
Ti1 Zn1 2.8353(10)
Ti1 Ti3 2.8400(9)
Ti1 Ti2 2.8417(9)
Ti2 Ti3 2.8272(10)
Ti2 Zn1 2.8879(10)
Ti3 Zn1 2.8489(11)
